data_8105460
loop_
_publ_author_name
'Yeo, Chien Ing'
'Tiekink, Edward R.T.'

_publ_section_title
;
 Crystal structure of [(Z)-O-isopropyl
 N-(4-chlorophenyl)thiocarbamato-\kS]-(triphenylphosphine-\kP)-gold(I),
 C28H26AuClNOPS
;
_journal_issue 6
_journal_name_full 'Zeitschrift f\"ur Kristallographie - New Crystal Structures'
_journal_page_first 1339
_journal_page_last 1341
_journal_paper_doi 10.1515/ncrs-2020-0307
_journal_volume 235
_journal_year 2020
_chemical_formula_moiety 'C28 H26 Au Cl N O P S'
_chemical_formula_sum 'C28 H26 Au Cl N O P S'
_chemical_formula_weight 687.94
_space_group_crystal_system monoclinic
_space_group_IT_number 14
_space_group_name_Hall '-P 2ybc'
_space_group_name_H-M_alt 'P 1 21/c 1'
_atom_sites_solution_hydrogens geom
_atom_sites_solution_primary direct
_atom_sites_solution_secondary difmap
_audit_creation_method SHELXL-2018/3
_cell_angle_alpha 90
_cell_angle_beta 100.1130(10)
_cell_angle_gamma 90
_cell_formula_units_Z 4
_cell_length_a 9.7445(3)
_cell_length_b 12.4105(4)
_cell_length_c 21.9727(9)
_cell_measurement_reflns_used 5279
_cell_measurement_temperature 100(2)
_cell_measurement_theta_max 27.5019
_cell_measurement_theta_min 2.4648
_cell_volume 2615.96(16)
_computing_cell_refinement 'CrysAlis PRO (Agilent, 2014)'
_computing_data_collection 'CrysAlis PRO (Agilent, 2014)'
_computing_data_reduction 'CrysAlis PRO (Agilent, 2014)'
_computing_molecular_graphics 'ORTEP-3 for Windows (Farrugia, 2012) and DIAMOND (Brandenburg, 2006)'
_computing_publication_material 'SHELXL-2018/3 (Sheldrick, 2015)'
_computing_structure_refinement 'SHELXL-2018/3 (Sheldrick, 2015)'
_computing_structure_solution 'SHELXL-97 (Sheldrick, 2008)'
_diffrn_ambient_temperature 100(2)
_diffrn_detector_area_resol_mean 10.4041
_diffrn_measured_fraction_theta_full 0.991
_diffrn_measured_fraction_theta_max 0.991
_diffrn_measurement_device_type 'Agilent Technologies SuperNova Dual diffractometer with Atlas detector'
_diffrn_measurement_method '\w scan'
_diffrn_radiation_monochromator Mirror
_diffrn_radiation_source 'SuperNova (Mo) X-ray Source'
_diffrn_radiation_type MoK\a
_diffrn_radiation_wavelength 0.71073
_diffrn_reflns_av_R_equivalents 0.0308
_diffrn_reflns_av_unetI/netI 0.0474
_diffrn_reflns_Laue_measured_fraction_full 0.991
_diffrn_reflns_Laue_measured_fraction_max 0.991
_diffrn_reflns_limit_h_max 12
_diffrn_reflns_limit_h_min -9
_diffrn_reflns_limit_k_max 15
_diffrn_reflns_limit_k_min -16
_diffrn_reflns_limit_l_max 28
_diffrn_reflns_limit_l_min -23
_diffrn_reflns_number 10945
_diffrn_reflns_point_group_measured_fraction_full 0.991
_diffrn_reflns_point_group_measured_fraction_max 0.991
_diffrn_reflns_theta_full 27.496
_diffrn_reflns_theta_max 27.496
_diffrn_reflns_theta_min 2.498
_exptl_absorpt_coefficient_mu 5.889
_exptl_absorpt_correction_T_max 1.00000
_exptl_absorpt_correction_T_min 0.67699
_exptl_absorpt_correction_type multi-scan
_exptl_absorpt_process_details 'CrysAlis PRO (Agilent, 2014)'
_exptl_crystal_colour colourless
_exptl_crystal_density_diffrn 1.747
_exptl_crystal_description prism
_exptl_crystal_F_000 1344
_exptl_crystal_size_max 0.110
_exptl_crystal_size_mid 0.050
_exptl_crystal_size_min 0.050
_refine_diff_density_max 2.223
_refine_diff_density_min -1.042
_refine_diff_density_rms 0.144
_refine_ls_extinction_coef .
_refine_ls_extinction_method none
_refine_ls_goodness_of_fit_ref 1.043
_refine_ls_hydrogen_treatment constr
_refine_ls_matrix_type full
_refine_ls_number_parameters 309
_refine_ls_number_reflns 5969
_refine_ls_number_restraints 0
_refine_ls_restrained_S_all 1.043
_refine_ls_R_factor_all 0.0428
_refine_ls_R_factor_gt 0.0292
_refine_ls_shift/su_max 0.002
_refine_ls_shift/su_mean 0.000
_refine_ls_structure_factor_coef Fsqd
_refine_ls_weighting_details 'w=1/[\s^2^(Fo^2^)+(0.0282P)^2^+0.0260P] where P=(Fo^2^+2Fc^2^)/3'
_refine_ls_weighting_scheme calc
_refine_ls_wR_factor_gt 0.0612
_refine_ls_wR_factor_ref 0.0677
_reflns_Friedel_coverage 0.000
_reflns_Friedel_fraction_full .
_reflns_Friedel_fraction_max .
_reflns_number_gt 4942
_reflns_number_total 5969
_reflns_threshold_expression 'I > 2\s(I)'
_cod_data_source_file suppl_ncrs-2020-0307_suppl.cif
_cod_data_source_block shelx
_cod_original_sg_symbol_H-M 'P 21/c'
_cod_database_code 8105460
_shelx_shelxl_version_number 2018/3
_shelx_space_group_comment
;
The symmetry employed for this shelxl refinement is uniquely defined
by the following loop, which should always be used as a source of
symmetry information in preference to the above space-group names.
They are only intended as comments.
;
_shelx_estimated_absorpt_t_min 0.564
_shelx_estimated_absorpt_t_max 0.757

loop_
_space_group_symop_operation_xyz
'x, y, z'
'-x, y+1/2, -z+1/2'
'-x, -y, -z'
'x, -y-1/2, z-1/2'

loop_
_atom_site_label
_atom_site_type_symbol
_atom_site_fract_x
_atom_site_fract_y
_atom_site_fract_z
_atom_site_U_iso_or_equiv
_atom_site_adp_type
_atom_site_occupancy
_atom_site_site_symmetry_order
_atom_site_calc_flag
_atom_site_refinement_flags_posn
_atom_site_refinement_flags_adp
_atom_site_refinement_flags_occupancy
_atom_site_disorder_assembly
_atom_site_disorder_group
Au Au 0.23533(2) 0.72519(2) 0.20933(2) 0.02012(6) Uani 1 1 d . . . . .
Cl1 Cl -0.26566(12) 0.62356(10) 0.50411(5) 0.0395(3) Uani 1 1 d . . . . .
S1 S 0.06582(10) 0.71975(8) 0.27116(4) 0.0217(2) Uani 1 1 d . . . . .
P1 P 0.38311(10) 0.72033(8) 0.14107(4) 0.0193(2) Uani 1 1 d . . . . .
O1 O -0.0170(3) 0.5995(2) 0.17396(11) 0.0268(6) Uani 1 1 d . . . . .
N1 N -0.1261(3) 0.5574(3) 0.25471(14) 0.0250(7) Uani 1 1 d . . . . .
C1 C -0.0384(4) 0.6150(3) 0.23279(17) 0.0230(8) Uani 1 1 d . . . . .
C2 C -0.1553(4) 0.5758(3) 0.31438(18) 0.0243(9) Uani 1 1 d . . . . .
C3 C -0.1174(4) 0.4996(3) 0.36066(18) 0.0255(9) Uani 1 1 d . . . . .
H3 H -0.068132 0.436895 0.352120 0.031 Uiso 1 1 calc R U . . .
C4 C -0.1504(4) 0.5135(3) 0.41929(18) 0.0254(9) Uani 1 1 d . . . . .
H4 H -0.122399 0.462050 0.451044 0.031 Uiso 1 1 calc R U . . .
C5 C -0.2253(4) 0.6045(3) 0.43017(18) 0.0265(9) Uani 1 1 d . . . . .
C6 C -0.2665(4) 0.6798(4) 0.38507(18) 0.0291(9) Uani 1 1 d . . . . .
H6 H -0.318375 0.741156 0.393478 0.035 Uiso 1 1 calc R U . . .
C7 C -0.2317(4) 0.6657(3) 0.32705(17) 0.0258(9) Uani 1 1 d . . . . .
H7 H -0.260105 0.717720 0.295639 0.031 Uiso 1 1 calc R U . . .
C8 C -0.0578(4) 0.4957(3) 0.14389(18) 0.0282(9) Uani 1 1 d . . . . .
H8 H -0.114092 0.453296 0.169425 0.034 Uiso 1 1 calc R U . . .
C9 C -0.1445(5) 0.5196(4) 0.0811(2) 0.0372(11) Uani 1 1 d . . . . .
H9A H -0.228731 0.558940 0.086505 0.056 Uiso 1 1 calc R U . . .
H9B H -0.170845 0.451786 0.059343 0.056 Uiso 1 1 calc R U . . .
H9C H -0.089929 0.563506 0.056995 0.056 Uiso 1 1 calc R U . . .
C10 C 0.0772(5) 0.4367(4) 0.1403(2) 0.0344(10) Uani 1 1 d . . . . .
H10A H 0.130961 0.427428 0.182075 0.052 Uiso 1 1 calc R U . . .
H10B H 0.131922 0.478788 0.115345 0.052 Uiso 1 1 calc R U . . .
H10C H 0.055923 0.365918 0.121238 0.052 Uiso 1 1 calc R U . . .
C11 C 0.2890(4) 0.7543(3) 0.06469(18) 0.0228(9) Uani 1 1 d . . . . .
C12 C 0.3547(5) 0.8043(3) 0.02080(18) 0.0280(9) Uani 1 1 d . . . . .
H12 H 0.451066 0.821462 0.030242 0.034 Uiso 1 1 calc R U . . .
C13 C 0.2774(5) 0.8288(3) -0.03711(18) 0.0312(10) Uani 1 1 d . . . . .
H13 H 0.320919 0.864719 -0.066821 0.037 Uiso 1 1 calc R U . . .
C14 C 0.1371(5) 0.8011(3) -0.05185(18) 0.0295(10) Uani 1 1 d . . . . .
H14 H 0.085692 0.816259 -0.091803 0.035 Uiso 1 1 calc R U . . .
C15 C 0.0730(5) 0.7515(3) -0.0080(2) 0.0293(10) Uani 1 1 d . . . . .
H15 H -0.022807 0.732717 -0.018219 0.035 Uiso 1 1 calc R U . . .
C16 C 0.1463(4) 0.7284(3) 0.05079(19) 0.0257(9) Uani 1 1 d . . . . .
H16 H 0.100816 0.695894 0.080979 0.031 Uiso 1 1 calc R U . . .
C21 C 0.4516(4) 0.5858(3) 0.13356(17) 0.0225(8) Uani 1 1 d . . . . .
C22 C 0.4278(4) 0.5282(3) 0.07861(18) 0.0258(9) Uani 1 1 d . . . . .
H22 H 0.375447 0.560242 0.042615 0.031 Uiso 1 1 calc R U . . .
C23 C 0.4795(5) 0.4241(3) 0.0754(2) 0.0319(10) Uani 1 1 d . . . . .
H23 H 0.461801 0.385140 0.037628 0.038 Uiso 1 1 calc R U . . .
C24 C 0.5568(4) 0.3781(3) 0.12777(19) 0.0295(9) Uani 1 1 d . . . . .
H24 H 0.592663 0.307281 0.125872 0.035 Uiso 1 1 calc R U . . .
C25 C 0.5822(4) 0.4344(4) 0.1827(2) 0.0311(10) Uani 1 1 d . . . . .
H25 H 0.637089 0.402854 0.218286 0.037 Uiso 1 1 calc R U . . .
C26 C 0.5280(4) 0.5366(3) 0.18616(19) 0.0274(9) Uani 1 1 d . . . . .
H26 H 0.542643 0.573887 0.224527 0.033 Uiso 1 1 calc R U . . .
C31 C 0.5317(4) 0.8109(3) 0.15445(17) 0.0225(8) Uani 1 1 d . . . . .
C32 C 0.5067(4) 0.9193(3) 0.16440(18) 0.0267(9) Uani 1 1 d . . . . .
H32 H 0.414612 0.943308 0.165524 0.032 Uiso 1 1 calc R U . . .
C33 C 0.6166(5) 0.9926(4) 0.17272(19) 0.0320(10) Uani 1 1 d . . . . .
H33 H 0.599210 1.066789 0.178958 0.038 Uiso 1 1 calc R U . . .
C34 C 0.7513(4) 0.9577(3) 0.17190(17) 0.0276(9) Uani 1 1 d . . . . .
H34 H 0.826199 1.007712 0.177615 0.033 Uiso 1 1 calc R U . . .
C35 C 0.7764(4) 0.8496(3) 0.16274(18) 0.0291(9) Uani 1 1 d . . . . .
H35 H 0.868831 0.825697 0.162400 0.035 Uiso 1 1 calc R U . . .
C36 C 0.6672(4) 0.7756(3) 0.15402(18) 0.0258(9) Uani 1 1 d . . . . .
H36 H 0.685054 0.701522 0.147831 0.031 Uiso 1 1 calc R U . . .

loop_
_atom_site_aniso_label
_atom_site_aniso_U_11
_atom_site_aniso_U_22
_atom_site_aniso_U_33
_atom_site_aniso_U_23
_atom_site_aniso_U_13
_atom_site_aniso_U_12
Au 0.01944(8) 0.02169(9) 0.01993(8) -0.00065(6) 0.00539(6) -0.00146(6)
Cl1 0.0449(7) 0.0456(7) 0.0334(5) -0.0050(5) 0.0221(5) -0.0030(6)
S1 0.0223(5) 0.0222(5) 0.0220(5) -0.0039(4) 0.0081(4) -0.0029(4)
P1 0.0182(5) 0.0206(5) 0.0196(5) 0.0005(4) 0.0048(4) -0.0013(4)
O1 0.0331(16) 0.0272(15) 0.0220(13) -0.0065(12) 0.0108(12) -0.0097(13)
N1 0.0231(18) 0.0262(18) 0.0270(17) -0.0035(14) 0.0080(14) -0.0044(15)
C1 0.023(2) 0.021(2) 0.0241(19) -0.0030(16) 0.0021(16) 0.0013(17)
C2 0.0169(19) 0.030(2) 0.027(2) -0.0038(17) 0.0077(16) -0.0065(17)
C3 0.019(2) 0.023(2) 0.037(2) -0.0040(18) 0.0115(18) -0.0023(17)
C4 0.024(2) 0.028(2) 0.025(2) 0.0026(17) 0.0064(17) -0.0055(18)
C5 0.026(2) 0.030(2) 0.027(2) -0.0035(17) 0.0140(17) -0.0048(18)
C6 0.025(2) 0.027(2) 0.036(2) -0.0057(19) 0.0107(18) 0.0022(19)
C7 0.026(2) 0.027(2) 0.0246(19) 0.0031(17) 0.0039(16) -0.0016(18)
C8 0.030(2) 0.027(2) 0.029(2) -0.0052(18) 0.0083(18) -0.0081(19)
C9 0.035(3) 0.034(3) 0.041(3) -0.013(2) 0.001(2) 0.000(2)
C10 0.035(3) 0.031(2) 0.036(2) -0.008(2) 0.003(2) -0.002(2)
C11 0.025(2) 0.025(2) 0.0182(18) 0.0019(15) 0.0031(16) 0.0044(17)
C12 0.028(2) 0.029(2) 0.029(2) -0.0023(18) 0.0095(18) 0.0046(19)
C13 0.044(3) 0.025(2) 0.029(2) -0.0020(18) 0.0157(19) 0.005(2)
C14 0.039(3) 0.028(2) 0.0183(19) -0.0049(17) -0.0033(18) 0.0077(19)
C15 0.027(2) 0.029(2) 0.030(2) -0.0046(18) 0.0007(18) 0.0031(18)
C16 0.021(2) 0.029(2) 0.028(2) -0.0027(18) 0.0049(17) 0.0011(18)
C21 0.0199(19) 0.024(2) 0.0252(19) 0.0011(16) 0.0081(16) -0.0015(17)
C22 0.028(2) 0.027(2) 0.0236(19) 0.0008(17) 0.0075(17) -0.0014(18)
C23 0.039(3) 0.024(2) 0.035(2) -0.0072(19) 0.012(2) -0.003(2)
C24 0.027(2) 0.021(2) 0.043(2) 0.0003(19) 0.0151(19) -0.0023(18)
C25 0.024(2) 0.032(2) 0.036(2) 0.008(2) 0.0036(18) 0.0021(19)
C26 0.026(2) 0.028(2) 0.028(2) 0.0005(18) 0.0047(17) -0.0028(18)
C31 0.023(2) 0.025(2) 0.0201(18) -0.0006(16) 0.0049(15) -0.0016(17)
C32 0.024(2) 0.027(2) 0.031(2) -0.0033(18) 0.0089(17) -0.0013(18)
C33 0.036(3) 0.025(2) 0.037(2) -0.0023(19) 0.012(2) -0.005(2)
C34 0.025(2) 0.031(2) 0.027(2) -0.0025(18) 0.0040(17) -0.0094(19)
C35 0.022(2) 0.031(2) 0.034(2) 0.0055(19) 0.0045(17) -0.0034(18)
C36 0.025(2) 0.025(2) 0.027(2) 0.0028(17) 0.0049(17) -0.0009(18)

loop_
_atom_type_symbol
_atom_type_description
_atom_type_scat_dispersion_real
_atom_type_scat_dispersion_imag
_atom_type_scat_source
C C 0.0033 0.0016 'International Tables Vol C Tables 4.2.6.8 and 6.1.1.4'
H H 0.0000 0.0000 'International Tables Vol C Tables 4.2.6.8 and 6.1.1.4'
N N 0.0061 0.0033 'International Tables Vol C Tables 4.2.6.8 and 6.1.1.4'
O O 0.0106 0.0060 'International Tables Vol C Tables 4.2.6.8 and 6.1.1.4'
S S 0.1246 0.1234 'International Tables Vol C Tables 4.2.6.8 and 6.1.1.4'
P P 0.1023 0.0942 'International Tables Vol C Tables 4.2.6.8 and 6.1.1.4'
Cl Cl 0.1484 0.1585 'International Tables Vol C Tables 4.2.6.8 and 6.1.1.4'
Au Au -2.0133 8.8022 'International Tables Vol C Tables 4.2.6.8 and 6.1.1.4'

loop_
_geom_angle_atom_site_label_1
_geom_angle_atom_site_label_2
_geom_angle_atom_site_label_3
_geom_angle
_geom_angle_site_symmetry_1
_geom_angle_site_symmetry_3
P1 Au S1 173.52(3) . .
C1 S1 Au 98.66(13) . .
C11 P1 C31 105.37(18) . .
C11 P1 C21 105.26(18) . .
C31 P1 C21 106.75(18) . .
C11 P1 Au 109.32(14) . .
C31 P1 Au 117.39(13) . .
C21 P1 Au 111.89(13) . .
C1 O1 C8 118.5(3) . .
C1 N1 C2 121.4(3) . .
N1 C1 O1 120.4(3) . .
N1 C1 S1 126.8(3) . .
O1 C1 S1 112.7(3) . .
C3 C2 C7 118.7(4) . .
C3 C2 N1 119.9(4) . .
C7 C2 N1 121.2(4) . .
C2 C3 C4 121.1(4) . .
C2 C3 H3 119.4 . .
C4 C3 H3 119.4 . .
C5 C4 C3 118.3(4) . .
C5 C4 H4 120.8 . .
C3 C4 H4 120.8 . .
C6 C5 C4 121.8(4) . .
C6 C5 Cl1 119.6(3) . .
C4 C5 Cl1 118.7(3) . .
C5 C6 C7 119.4(4) . .
C5 C6 H6 120.3 . .
C7 C6 H6 120.3 . .
C6 C7 C2 120.6(4) . .
C6 C7 H7 119.7 . .
C2 C7 H7 119.7 . .
O1 C8 C9 107.5(3) . .
O1 C8 C10 106.0(3) . .
C9 C8 C10 113.4(3) . .
O1 C8 H8 109.9 . .
C9 C8 H8 109.9 . .
C10 C8 H8 109.9 . .
C8 C9 H9A 109.5 . .
C8 C9 H9B 109.5 . .
H9A C9 H9B 109.5 . .
C8 C9 H9C 109.5 . .
H9A C9 H9C 109.5 . .
H9B C9 H9C 109.5 . .
C8 C10 H10A 109.5 . .
C8 C10 H10B 109.5 . .
H10A C10 H10B 109.5 . .
C8 C10 H10C 109.5 . .
H10A C10 H10C 109.5 . .
H10B C10 H10C 109.5 . .
C12 C11 C16 120.5(4) . .
C12 C11 P1 121.6(3) . .
C16 C11 P1 117.9(3) . .
C11 C12 C13 119.3(4) . .
C11 C12 H12 120.4 . .
C13 C12 H12 120.4 . .
C14 C13 C12 120.7(4) . .
C14 C13 H13 119.7 . .
C12 C13 H13 119.7 . .
C15 C14 C13 119.6(4) . .
C15 C14 H14 120.2 . .
C13 C14 H14 120.2 . .
C14 C15 C16 121.2(4) . .
C14 C15 H15 119.4 . .
C16 C15 H15 119.4 . .
C15 C16 C11 118.7(4) . .
C15 C16 H16 120.6 . .
C11 C16 H16 120.6 . .
C22 C21 C26 118.5(4) . .
C22 C21 P1 123.0(3) . .
C26 C21 P1 118.4(3) . .
C21 C22 C23 121.0(4) . .
C21 C22 H22 119.5 . .
C23 C22 H22 119.5 . .
C24 C23 C22 119.3(4) . .
C24 C23 H23 120.3 . .
C22 C23 H23 120.3 . .
C25 C24 C23 120.5(4) . .
C25 C24 H24 119.8 . .
C23 C24 H24 119.8 . .
C24 C25 C26 120.1(4) . .
C24 C25 H25 120.0 . .
C26 C25 H25 120.0 . .
C25 C26 C21 120.6(4) . .
C25 C26 H26 119.7 . .
C21 C26 H26 119.7 . .
C32 C31 C36 119.9(4) . .
C32 C31 P1 117.8(3) . .
C36 C31 P1 122.3(3) . .
C31 C32 C33 120.0(4) . .
C31 C32 H32 120.0 . .
C33 C32 H32 120.0 . .
C34 C33 C32 120.1(4) . .
C34 C33 H33 119.9 . .
C32 C33 H33 119.9 . .
C33 C34 C35 119.8(4) . .
C33 C34 H34 120.1 . .
C35 C34 H34 120.1 . .
C34 C35 C36 120.6(4) . .
C34 C35 H35 119.7 . .
C36 C35 H35 119.7 . .
C35 C36 C31 119.6(4) . .
C35 C36 H36 120.2 . .
C31 C36 H36 120.2 . .

loop_
_geom_bond_atom_site_label_1
_geom_bond_atom_site_label_2
_geom_bond_distance
_geom_bond_site_symmetry_2
Au P1 2.2551(10) .
Au S1 2.3166(10) .
Cl1 C5 1.753(4) .
S1 C1 1.769(4) .
P1 C11 1.815(4) .
P1 C31 1.816(4) .
P1 C21 1.816(4) .
O1 C1 1.359(4) .
O1 C8 1.471(5) .
N1 C1 1.272(5) .
N1 C2 1.408(5) .
C2 C3 1.391(6) .
C2 C7 1.396(6) .
C3 C4 1.392(5) .
C3 H3 0.9500 .
C4 C5 1.388(6) .
C4 H4 0.9500 .
C5 C6 1.370(6) .
C6 C7 1.386(5) .
C6 H6 0.9500 .
C7 H7 0.9500 .
C8 C9 1.514(5) .
C8 C10 1.520(6) .
C8 H8 1.0000 .
C9 H9A 0.9800 .
C9 H9B 0.9800 .
C9 H9C 0.9800 .
C10 H10A 0.9800 .
C10 H10B 0.9800 .
C10 H10C 0.9800 .
C11 C12 1.393(6) .
C11 C16 1.408(6) .
C12 C13 1.394(6) .
C12 H12 0.9500 .
C13 C14 1.392(6) .
C13 H13 0.9500 .
C14 C15 1.381(6) .
C14 H14 0.9500 .
C15 C16 1.392(6) .
C15 H15 0.9500 .
C16 H16 0.9500 .
C21 C22 1.387(5) .
C21 C26 1.400(5) .
C22 C23 1.392(6) .
C22 H22 0.9500 .
C23 C24 1.383(6) .
C23 H23 0.9500 .
C24 C25 1.380(6) .
C24 H24 0.9500 .
C25 C26 1.381(6) .
C25 H25 0.9500 .
C26 H26 0.9500 .
C31 C32 1.391(5) .
C31 C36 1.392(6) .
C32 C33 1.393(6) .
C32 H32 0.9500 .
C33 C34 1.385(6) .
C33 H33 0.9500 .
C34 C35 1.384(6) .
C34 H34 0.9500 .
C35 C36 1.393(6) .
C35 H35 0.9500 .
C36 H36 0.9500 .

loop_
_geom_torsion_atom_site_label_1
_geom_torsion_atom_site_label_2
_geom_torsion_atom_site_label_3
_geom_torsion_atom_site_label_4
_geom_torsion
_geom_torsion_site_symmetry_1
_geom_torsion_site_symmetry_2
_geom_torsion_site_symmetry_3
_geom_torsion_site_symmetry_4
C2 N1 C1 O1 -176.6(4) . . . .
C2 N1 C1 S1 3.1(6) . . . .
C8 O1 C1 N1 -20.4(5) . . . .
C8 O1 C1 S1 159.8(3) . . . .
Au S1 C1 N1 160.1(4) . . . .
Au S1 C1 O1 -20.1(3) . . . .
C1 N1 C2 C3 -113.0(5) . . . .
C1 N1 C2 C7 72.0(5) . . . .
C7 C2 C3 C4 -2.1(6) . . . .
N1 C2 C3 C4 -177.2(4) . . . .
C2 C3 C4 C5 1.5(6) . . . .
C3 C4 C5 C6 -0.2(6) . . . .
C3 C4 C5 Cl1 -179.3(3) . . . .
C4 C5 C6 C7 -0.5(7) . . . .
Cl1 C5 C6 C7 178.5(3) . . . .
C5 C6 C7 C2 -0.1(6) . . . .
C3 C2 C7 C6 1.4(6) . . . .
N1 C2 C7 C6 176.4(4) . . . .
C1 O1 C8 C9 130.2(4) . . . .
C1 O1 C8 C10 -108.2(4) . . . .
C31 P1 C11 C12 23.5(4) . . . .
C21 P1 C11 C12 -89.1(4) . . . .
Au P1 C11 C12 150.5(3) . . . .
C31 P1 C11 C16 -156.5(3) . . . .
C21 P1 C11 C16 90.9(3) . . . .
Au P1 C11 C16 -29.5(3) . . . .
C16 C11 C12 C13 0.2(6) . . . .
P1 C11 C12 C13 -179.8(3) . . . .
C11 C12 C13 C14 -1.8(6) . . . .
C12 C13 C14 C15 1.8(6) . . . .
C13 C14 C15 C16 0.0(6) . . . .
C14 C15 C16 C11 -1.6(6) . . . .
C12 C11 C16 C15 1.5(6) . . . .
P1 C11 C16 C15 -178.5(3) . . . .
C11 P1 C21 C22 -1.0(4) . . . .
C31 P1 C21 C22 -112.7(3) . . . .
Au P1 C21 C22 117.6(3) . . . .
C11 P1 C21 C26 -178.8(3) . . . .
C31 P1 C21 C26 69.5(4) . . . .
Au P1 C21 C26 -60.2(3) . . . .
C26 C21 C22 C23 -0.6(6) . . . .
P1 C21 C22 C23 -178.3(3) . . . .
C21 C22 C23 C24 -0.6(6) . . . .
C22 C23 C24 C25 0.2(6) . . . .
C23 C24 C25 C26 1.3(6) . . . .
C24 C25 C26 C21 -2.5(6) . . . .
C22 C21 C26 C25 2.1(6) . . . .
P1 C21 C26 C25 -180.0(3) . . . .
C11 P1 C31 C32 71.1(3) . . . .
C21 P1 C31 C32 -177.4(3) . . . .
Au P1 C31 C32 -50.9(3) . . . .
C11 P1 C31 C36 -107.9(3) . . . .
C21 P1 C31 C36 3.7(4) . . . .
Au P1 C31 C36 130.1(3) . . . .
C36 C31 C32 C33 1.3(6) . . . .
P1 C31 C32 C33 -177.7(3) . . . .
C31 C32 C33 C34 -0.8(6) . . . .
C32 C33 C34 C35 0.1(6) . . . .
C33 C34 C35 C36 0.3(6) . . . .
C34 C35 C36 C31 0.1(6) . . . .
C32 C31 C36 C35 -0.9(6) . . . .
P1 C31 C36 C35 178.1(3) . . . .
